data_4084203
loop_
_publ_author_name
'Koutsantonis, George A.'
'Low, Paul J.'
'Mackenzie, Campbell F. R.'
'Skelton, Brian W.'
'Yufit, Dmitry S.'

_publ_section_title
;
 Coordinating Tectons: Bimetallic Complexes from Bipyridyl Terminated
 Group 8 Alkynyl Complexes
;
_journal_issue 18
_journal_name_full Organometallics
_journal_page_first 4911
_journal_paper_doi 10.1021/om500172r
_journal_volume 33
_journal_year 2014
_chemical_formula_moiety 'C48 H46 N2 P2 Ru'
_chemical_formula_sum 'C48 H46 N2 P2 Ru'
_chemical_formula_weight 813.88
_chemical_name_systematic
;
 ?
;
_space_group_IT_number 14
_symmetry_cell_setting monoclinic
_symmetry_space_group_name_Hall '-P 2ybc'
_symmetry_space_group_name_H-M 'P 1 21/c 1'
_atom_sites_solution_hydrogens geom
_atom_sites_solution_primary direct
_atom_sites_solution_secondary difmap
_audit_creation_date 2013-03-04T08:07:37-00:00
_audit_creation_method 'WinGX routine CIF_UPDATE'
_cell_angle_alpha 90
_cell_angle_beta 96.5790(10)
_cell_angle_gamma 90
_cell_formula_units_Z 4
_cell_length_a 10.61440(10)
_cell_length_b 37.5042(4)
_cell_length_c 9.89900(10)
_cell_measurement_reflns_used 19494
_cell_measurement_temperature 100(2)
_cell_measurement_theta_max 34.3969
_cell_measurement_theta_min 3.4091
_cell_volume 3914.69(7)
_computing_cell_refinement
;
        CrysAlisPro, Oxford Diffraction Ltd.,
        Version 1.171.33.52 (release 06-11-2009 CrysAlis171 .NET)
        (compiled Nov  6 2009,16:24:50)
;
_computing_data_collection
;
        CrysAlisPro, Oxford Diffraction Ltd.,
        Version 1.171.33.52 (release 06-11-2009 CrysAlis171 .NET)
        (compiled Nov  6 2009,16:24:50)
;
_computing_data_reduction
;
        CrysAlisPro, Oxford Diffraction Ltd.,
        Version 1.171.33.52 (release 06-11-2009 CrysAlis171 .NET)
        (compiled Nov  6 2009,16:24:50)
;
_computing_molecular_graphics 'OrtepII (Johnson, C. K. (1976)'
_computing_publication_material 'WinGX Farrugia, L. J. (1999)'
_computing_structure_refinement 'SHELXL-97 (Sheldrick, 2008)'
_diffrn_ambient_temperature 100(2)
_diffrn_detector_area_resol_mean 10.4738
_diffrn_measured_fraction_theta_full 0.983
_diffrn_measured_fraction_theta_max 0.983
_diffrn_measurement_device_type 'Oxford Diffraction Gemini diffractometer'
_diffrn_measurement_method '\w scans'
_diffrn_orient_matrix_UB_11 -0.0299817
_diffrn_orient_matrix_UB_12 0.0167374
_diffrn_orient_matrix_UB_13 -0.0133575
_diffrn_orient_matrix_UB_21 0.0597604
_diffrn_orient_matrix_UB_22 0.0086272
_diffrn_orient_matrix_UB_23 0.0114636
_diffrn_orient_matrix_UB_31 0.0075437
_diffrn_orient_matrix_UB_32 -0.0017721
_diffrn_orient_matrix_UB_33 -0.0699238
_diffrn_radiation_monochromator graphite
_diffrn_radiation_type MoK\a
_diffrn_radiation_wavelength 0.71073
_diffrn_reflns_av_R_equivalents 0.0436
_diffrn_reflns_av_unetI/netI 0.0426
_diffrn_reflns_limit_h_max 16
_diffrn_reflns_limit_h_min -16
_diffrn_reflns_limit_k_max 58
_diffrn_reflns_limit_k_min -58
_diffrn_reflns_limit_l_max 8
_diffrn_reflns_limit_l_min -15
_diffrn_reflns_number 61807
_diffrn_reflns_theta_full 34
_diffrn_reflns_theta_max 34
_diffrn_reflns_theta_min 3.42
_exptl_absorpt_coefficient_mu 0.519
_exptl_absorpt_correction_T_max 0.972
_exptl_absorpt_correction_T_min 0.845
_exptl_absorpt_correction_type analytical
_exptl_absorpt_process_details
;
    CrysAlisPro, Agilent Technologies,
Analytical numeric absorption correction using a multifaceted crystal
                        model based on expressions derived by R.C. Clark & J.S.
        (Clark, R. C. & Reid, J. S. (1995). Acta Cryst. A51, 887-897)

;
_exptl_crystal_colour orange
_exptl_crystal_density_diffrn 1.381
_exptl_crystal_density_method 'not measured'
_exptl_crystal_description rod
_exptl_crystal_F_000 1688
_exptl_crystal_size_max 0.57
_exptl_crystal_size_mid 0.09
_exptl_crystal_size_min 0.07
_refine_diff_density_max 1.894
_refine_diff_density_min -0.624
_refine_diff_density_rms 0.091
_refine_ls_extinction_method none
_refine_ls_goodness_of_fit_ref 1.09
_refine_ls_hydrogen_treatment constr
_refine_ls_matrix_type full
_refine_ls_number_parameters 483
_refine_ls_number_reflns 15712
_refine_ls_number_restraints 0
_refine_ls_restrained_S_all 1.09
_refine_ls_R_factor_all 0.0578
_refine_ls_R_factor_gt 0.0441
_refine_ls_shift/su_max 0.001
_refine_ls_shift/su_mean 0
_refine_ls_structure_factor_coef Fsqd
_refine_ls_weighting_details 'calc w=1/[\s^2^(Fo^2^)+(0.0325P)^2^+3.3024P] where P=(Fo^2^+2Fc^2^)/3'
_refine_ls_weighting_scheme calc
_refine_ls_wR_factor_gt 0.092
_refine_ls_wR_factor_ref 0.0968
_reflns_number_gt 13181
_reflns_number_total 15712
_reflns_threshold_expression I>2\s(I)
_cod_data_source_file om500172r_si_001.cif
_cod_data_source_block gk337
_cod_original_sg_symbol_Hall '-p 2ybc'
_cod_database_code 4084203

loop_
_symmetry_equiv_pos_as_xyz
'x, y, z'
'-x, y+1/2, -z+1/2'
'-x, -y, -z'
'x, -y-1/2, z-1/2'

loop_
_atom_site_label
_atom_site_type_symbol
_atom_site_fract_x
_atom_site_fract_y
_atom_site_fract_z
_atom_site_U_iso_or_equiv
_atom_site_adp_type
_atom_site_occupancy
_atom_site_symmetry_multiplicity
_atom_site_calc_flag
_atom_site_refinement_flags
Ru1 Ru 0.841043(12) 0.097206(3) 0.411475(13) 0.01318(3) Uani 1 1 d .
C1 C 0.76913(17) 0.12474(5) 0.2445(2) 0.0208(3) Uani 1 1 d .
C2 C 0.72686(18) 0.14203(6) 0.1494(2) 0.0233(4) Uani 1 1 d .
C11 C 0.66939(17) 0.16405(5) 0.04031(19) 0.0202(3) Uani 1 1 d .
C12 C 0.5755(2) 0.15063(6) -0.0566(2) 0.0257(4) Uani 1 1 d .
H12 H 0.5539 0.1261 -0.0525 0.031 Uiso 1 1 calc R
N13 N 0.51396(19) 0.17084(5) -0.15566(18) 0.0304(4) Uani 1 1 d .
C14 C 0.54491(18) 0.20592(5) -0.16196(18) 0.0214(3) Uani 1 1 d .
C15 C 0.6386(2) 0.22073(5) -0.0726(2) 0.0266(4) Uani 1 1 d .
H15 H 0.6602 0.2452 -0.08 0.032 Uiso 1 1 calc R
C16 C 0.7004(2) 0.20005(6) 0.0268(2) 0.0299(4) Uani 1 1 d .
H16 H 0.7658 0.2103 0.0883 0.036 Uiso 1 1 calc R
C21 C 0.47046(19) 0.22813(6) -0.26668(19) 0.0237(4) Uani 1 1 d .
N22 N 0.4818(2) 0.26415(6) -0.2579(2) 0.0365(4) Uani 1 1 d .
C23 C 0.4088(2) 0.28414(7) -0.3522(3) 0.0361(5) Uani 1 1 d .
H23 H 0.4144 0.3094 -0.3475 0.043 Uiso 1 1 calc R
C24 C 0.3273(2) 0.26868(7) -0.4539(2) 0.0348(5) Uani 1 1 d .
H24 H 0.2781 0.2831 -0.5191 0.042 Uiso 1 1 calc R
C25 C 0.3181(2) 0.23205(7) -0.4597(2) 0.0371(5) Uani 1 1 d .
H25 H 0.2623 0.221 -0.5292 0.044 Uiso 1 1 calc R
C26 C 0.3893(2) 0.21159(6) -0.3655(2) 0.0270(4) Uani 1 1 d .
H26 H 0.3829 0.1863 -0.3683 0.032 Uiso 1 1 calc R
P1 P 0.64001(4) 0.101808(12) 0.46264(5) 0.01587(8) Uani 1 1 d .
C111 C 0.60302(17) 0.08474(5) 0.62799(18) 0.0184(3) Uani 1 1 d .
C112 C 0.70293(17) 0.07758(5) 0.72765(18) 0.0191(3) Uani 1 1 d .
H112 H 0.7875 0.082 0.7094 0.023 Uiso 1 1 calc R
C113 C 0.6811(2) 0.06402(6) 0.8541(2) 0.0254(4) Uani 1 1 d .
H113 H 0.7504 0.0593 0.9213 0.03 Uiso 1 1 calc R
C114 C 0.5580(2) 0.05747(6) 0.8814(2) 0.0282(4) Uani 1 1 d .
H114 H 0.5428 0.0476 0.9665 0.034 Uiso 1 1 calc R
C115 C 0.4574(2) 0.06528(6) 0.7845(2) 0.0289(4) Uani 1 1 d .
H115 H 0.373 0.0612 0.8039 0.035 Uiso 1 1 calc R
C116 C 0.47894(18) 0.07906(6) 0.6585(2) 0.0252(4) Uani 1 1 d .
H116 H 0.4092 0.0846 0.593 0.03 Uiso 1 1 calc R
C121 C 0.51512(16) 0.08151(5) 0.34445(18) 0.0190(3) Uani 1 1 d .
C122 C 0.48693(18) 0.04553(5) 0.3575(2) 0.0239(4) Uani 1 1 d .
H122 H 0.5265 0.0325 0.433 0.029 Uiso 1 1 calc R
C123 C 0.4018(2) 0.02834(6) 0.2617(2) 0.0303(4) Uani 1 1 d .
H123 H 0.3846 0.0037 0.2715 0.036 Uiso 1 1 calc R
C124 C 0.3422(2) 0.04711(7) 0.1521(2) 0.0328(5) Uani 1 1 d .
H124 H 0.2836 0.0354 0.0869 0.039 Uiso 1 1 calc R
C125 C 0.3684(2) 0.08288(7) 0.1382(2) 0.0308(5) Uani 1 1 d .
H125 H 0.3271 0.0959 0.0634 0.037 Uiso 1 1 calc R
C126 C 0.45517(18) 0.10016(6) 0.23290(19) 0.0232(4) Uani 1 1 d .
H126 H 0.4735 0.1247 0.2215 0.028 Uiso 1 1 calc R
C10 C 0.59615(17) 0.14918(5) 0.4675(2) 0.0210(3) Uani 1 1 d .
H10A H 0.5799 0.1587 0.3738 0.025 Uiso 1 1 calc R
H10B H 0.5178 0.1519 0.512 0.025 Uiso 1 1 calc R
C20 C 0.70492(17) 0.16980(5) 0.5470(2) 0.0220(3) Uani 1 1 d .
H20A H 0.6975 0.168 0.6456 0.026 Uiso 1 1 calc R
H20B H 0.699 0.1953 0.5211 0.026 Uiso 1 1 calc R
P2 P 0.86173(4) 0.151742(12) 0.51178(4) 0.01518(8) Uani 1 1 d .
C211 C 0.95900(17) 0.15497(5) 0.67720(17) 0.0178(3) Uani 1 1 d .
C212 C 1.08967(18) 0.16074(5) 0.68208(19) 0.0204(3) Uani 1 1 d .
H212 H 1.1253 0.1658 0.6004 0.024 Uiso 1 1 calc R
C213 C 1.16824(19) 0.15923(6) 0.8044(2) 0.0254(4) Uani 1 1 d .
H213 H 1.257 0.1627 0.8058 0.03 Uiso 1 1 calc R
C214 C 1.1165(2) 0.15270(6) 0.9246(2) 0.0267(4) Uani 1 1 d .
H214 H 1.1699 0.1515 1.0083 0.032 Uiso 1 1 calc R
C215 C 0.9868(2) 0.14795(5) 0.92240(19) 0.0242(4) Uani 1 1 d .
H215 H 0.9511 0.1442 1.005 0.029 Uiso 1 1 calc R
C216 C 0.90904(19) 0.14867(5) 0.79993(18) 0.0210(3) Uani 1 1 d .
H216 H 0.8205 0.1448 0.7993 0.025 Uiso 1 1 calc R
C221 C 0.93133(17) 0.18794(5) 0.41978(17) 0.0180(3) Uani 1 1 d .
C222 C 0.9244(2) 0.22345(5) 0.4611(2) 0.0237(4) Uani 1 1 d .
H222 H 0.881 0.2293 0.5369 0.028 Uiso 1 1 calc R
C223 C 0.9805(2) 0.25036(5) 0.3919(2) 0.0290(4) Uani 1 1 d .
H223 H 0.9739 0.2744 0.4199 0.035 Uiso 1 1 calc R
C224 C 1.0456(2) 0.24232(6) 0.2830(2) 0.0285(4) Uani 1 1 d .
H224 H 1.0841 0.2608 0.2363 0.034 Uiso 1 1 calc R
C225 C 1.0547(2) 0.20703(6) 0.24202(19) 0.0259(4) Uani 1 1 d .
H225 H 1.1005 0.2013 0.1679 0.031 Uiso 1 1 calc R
C226 C 0.99692(18) 0.18003(5) 0.30926(18) 0.0209(3) Uani 1 1 d .
H226 H 1.0022 0.156 0.2796 0.025 Uiso 1 1 calc R
C101 C 0.97173(16) 0.06654(5) 0.28996(17) 0.0169(3) Uani 1 1 d .
C102 C 1.04271(16) 0.07743(5) 0.41292(18) 0.0174(3) Uani 1 1 d .
C103 C 0.98741(17) 0.06070(5) 0.52383(17) 0.0177(3) Uani 1 1 d .
C104 C 0.88387(17) 0.03952(4) 0.46682(18) 0.0173(3) Uani 1 1 d .
C105 C 0.87088(17) 0.04380(5) 0.32095(17) 0.0165(3) Uani 1 1 d .
C106 C 1.00071(19) 0.07487(6) 0.14892(19) 0.0240(4) Uani 1 1 d .
H10C H 1.0648 0.0938 0.1525 0.036 Uiso 1 1 calc R
H10D H 0.9232 0.0829 0.0939 0.036 Uiso 1 1 calc R
H10E H 1.033 0.0534 0.108 0.036 Uiso 1 1 calc R
C107 C 1.16714(17) 0.09688(6) 0.4263(2) 0.0243(4) Uani 1 1 d .
H10F H 1.2357 0.08 0.4152 0.036 Uiso 1 1 calc R
H10G H 1.1818 0.108 0.5163 0.036 Uiso 1 1 calc R
H10H H 1.1651 0.1153 0.356 0.036 Uiso 1 1 calc R
C108 C 1.0456(2) 0.06095(6) 0.66983(19) 0.0256(4) Uani 1 1 d .
H10I H 0.9851 0.051 0.7275 0.038 Uiso 1 1 calc R
H10J H 1.0664 0.0855 0.698 0.038 Uiso 1 1 calc R
H10K H 1.123 0.0465 0.679 0.038 Uiso 1 1 calc R
C109 C 0.81300(19) 0.01288(5) 0.5422(2) 0.0228(4) Uani 1 1 d .
H10L H 0.8592 -0.0098 0.5483 0.034 Uiso 1 1 calc R
H10M H 0.7282 0.0092 0.4936 0.034 Uiso 1 1 calc R
H10N H 0.8053 0.0218 0.6339 0.034 Uiso 1 1 calc R
C100 C 0.77958(19) 0.02504(5) 0.2178(2) 0.0236(4) Uani 1 1 d .
H10O H 0.7367 0.0426 0.155 0.035 Uiso 1 1 calc R
H10P H 0.7165 0.0122 0.2642 0.035 Uiso 1 1 calc R
H10Q H 0.8259 0.008 0.1667 0.035 Uiso 1 1 calc R

loop_
_atom_site_aniso_label
_atom_site_aniso_U_11
_atom_site_aniso_U_22
_atom_site_aniso_U_33
_atom_site_aniso_U_23
_atom_site_aniso_U_13
_atom_site_aniso_U_12
Ru1 0.01168(6) 0.01185(6) 0.01615(6) 0.00209(4) 0.00217(4) 0.00155(4)
C1 0.0145(7) 0.0130(7) 0.0364(10) 0.0021(7) 0.0097(7) 0.0010(6)
C2 0.0180(8) 0.0266(10) 0.0257(9) 0.0005(7) 0.0039(7) -0.0002(7)
C11 0.0179(8) 0.0209(8) 0.0215(8) 0.0032(6) 0.0009(6) 0.0020(6)
C12 0.0295(10) 0.0238(9) 0.0230(8) 0.0004(7) -0.0008(7) -0.0050(8)
N13 0.0355(10) 0.0298(10) 0.0247(8) 0.0025(7) -0.0009(7) -0.0016(8)
C14 0.0213(8) 0.0232(9) 0.0198(8) 0.0034(6) 0.0025(6) 0.0042(7)
C15 0.0291(10) 0.0193(9) 0.0292(9) 0.0062(7) -0.0065(8) -0.0034(7)
C16 0.0309(11) 0.0256(10) 0.0304(10) 0.0069(8) -0.0081(8) -0.0054(8)
C21 0.0244(9) 0.0255(9) 0.0218(8) 0.0058(7) 0.0050(7) 0.0056(7)
N22 0.0386(11) 0.0301(10) 0.0404(11) 0.0110(8) 0.0024(9) 0.0007(8)
C23 0.0357(12) 0.0287(11) 0.0437(13) 0.0159(9) 0.0031(10) 0.0038(9)
C24 0.0309(11) 0.0425(13) 0.0315(11) 0.0166(9) 0.0054(9) 0.0122(10)
C25 0.0396(13) 0.0461(15) 0.0254(10) 0.0037(9) 0.0032(9) 0.0057(11)
C26 0.0314(10) 0.0264(10) 0.0232(9) 0.0022(7) 0.0026(8) 0.0057(8)
P1 0.01221(18) 0.0154(2) 0.02015(19) 0.00060(15) 0.00256(15) 0.00109(14)
C111 0.0168(7) 0.0176(8) 0.0215(8) -0.0018(6) 0.0051(6) -0.0009(6)
C112 0.0176(8) 0.0197(8) 0.0205(8) -0.0022(6) 0.0048(6) -0.0018(6)
C113 0.0258(9) 0.0302(10) 0.0206(8) -0.0007(7) 0.0052(7) -0.0010(8)
C114 0.0325(11) 0.0304(11) 0.0235(9) -0.0008(7) 0.0105(8) -0.0041(8)
C115 0.0229(9) 0.0362(12) 0.0294(10) -0.0036(8) 0.0113(8) -0.0070(8)
C116 0.0157(8) 0.0356(11) 0.0249(9) -0.0023(8) 0.0048(7) -0.0016(7)
C121 0.0131(7) 0.0225(9) 0.0219(8) -0.0021(6) 0.0046(6) 0.0002(6)
C122 0.0203(8) 0.0234(9) 0.0285(9) -0.0043(7) 0.0051(7) -0.0028(7)
C123 0.0243(9) 0.0322(11) 0.0362(11) -0.0122(9) 0.0111(8) -0.0096(8)
C124 0.0201(9) 0.0497(14) 0.0294(10) -0.0165(9) 0.0055(8) -0.0090(9)
C125 0.0202(9) 0.0496(14) 0.0224(9) -0.0059(9) 0.0014(7) 0.0010(9)
C126 0.0179(8) 0.0298(10) 0.0217(8) -0.0003(7) 0.0015(6) 0.0015(7)
C10 0.0152(7) 0.0177(8) 0.0299(9) -0.0008(7) 0.0019(7) 0.0040(6)
C20 0.0183(8) 0.0186(8) 0.0296(9) -0.0059(7) 0.0043(7) 0.0031(6)
P2 0.01443(18) 0.01284(19) 0.01829(19) 0.00041(14) 0.00197(15) 0.00084(14)
C211 0.0202(8) 0.0144(7) 0.0185(7) -0.0002(6) 0.0007(6) -0.0003(6)
C212 0.0192(8) 0.0209(8) 0.0207(8) 0.0000(6) 0.0008(6) -0.0006(6)
C213 0.0217(9) 0.0255(10) 0.0276(9) -0.0014(7) -0.0026(7) -0.0014(7)
C214 0.0336(11) 0.0227(9) 0.0221(8) 0.0003(7) -0.0038(7) 0.0008(8)
C215 0.0359(11) 0.0176(8) 0.0194(8) 0.0011(6) 0.0039(7) -0.0006(7)
C216 0.0248(9) 0.0171(8) 0.0215(8) -0.0003(6) 0.0041(7) -0.0024(6)
C221 0.0192(8) 0.0146(7) 0.0193(7) 0.0016(6) -0.0013(6) -0.0017(6)
C222 0.0291(10) 0.0163(8) 0.0254(9) 0.0010(6) 0.0009(7) -0.0005(7)
C223 0.0374(12) 0.0140(8) 0.0338(10) 0.0031(7) -0.0036(9) -0.0030(8)
C224 0.0359(11) 0.0234(10) 0.0245(9) 0.0087(7) -0.0044(8) -0.0101(8)
C225 0.0303(10) 0.0275(10) 0.0196(8) 0.0037(7) 0.0022(7) -0.0092(8)
C226 0.0225(8) 0.0192(8) 0.0206(8) 0.0019(6) 0.0004(6) -0.0037(7)
C101 0.0162(7) 0.0164(7) 0.0185(7) 0.0032(6) 0.0044(6) 0.0045(6)
C102 0.0135(7) 0.0175(8) 0.0212(7) 0.0020(6) 0.0024(6) 0.0048(6)
C103 0.0184(7) 0.0163(8) 0.0184(7) 0.0023(6) 0.0018(6) 0.0070(6)
C104 0.0194(8) 0.0119(7) 0.0213(7) 0.0035(6) 0.0055(6) 0.0045(6)
C105 0.0189(7) 0.0128(7) 0.0181(7) 0.0013(5) 0.0034(6) 0.0034(6)
C106 0.0250(9) 0.0270(10) 0.0212(8) 0.0044(7) 0.0082(7) 0.0032(7)
C107 0.0145(7) 0.0259(9) 0.0323(9) -0.0003(8) 0.0021(7) 0.0019(7)
C108 0.0272(9) 0.0274(10) 0.0210(8) 0.0022(7) -0.0021(7) 0.0103(8)
C109 0.0289(9) 0.0139(8) 0.0272(9) 0.0052(6) 0.0106(7) 0.0027(7)
C100 0.0254(9) 0.0199(9) 0.0255(9) -0.0030(7) 0.0027(7) -0.0006(7)

loop_
_atom_type_symbol
_atom_type_description
_atom_type_scat_dispersion_real
_atom_type_scat_dispersion_imag
_atom_type_scat_source
C C 0.0033 0.0016 'International Tables Vol C Tables 4.2.6.8 and 6.1.1.4'
H H 0 0 'International Tables Vol C Tables 4.2.6.8 and 6.1.1.4'
N N 0.0061 0.0033 'International Tables Vol C Tables 4.2.6.8 and 6.1.1.4'
P P 0.1023 0.0942 'International Tables Vol C Tables 4.2.6.8 and 6.1.1.4'
Ru Ru -1.2594 0.8363 'International Tables Vol C Tables 4.2.6.8 and 6.1.1.4'

loop_
_exptl_crystal_face_index_h
_exptl_crystal_face_index_k
_exptl_crystal_face_index_l
_exptl_crystal_face_perp_dist
0 1 0 0.0432
0 -1 0 0.0477
-1 1 0 0.0207
1 0 0 0.0416
-3 -2 0 0.0339
0 0 -1 0.2752
0 0 1 0.2877
1 2 0 0.0294

loop_
_geom_angle_atom_site_label_1
_geom_angle_atom_site_label_2
_geom_angle_atom_site_label_3
_geom_angle
C1 Ru1 C105 100.81(7)
C1 Ru1 C101 91.26(7)
C105 Ru1 C101 37.16(6)
C1 Ru1 P1 82.32(5)
C105 Ru1 P1 109.90(5)
C101 Ru1 P1 144.60(5)
C1 Ru1 C102 116.12(7)
C105 Ru1 C102 62.02(7)
C101 Ru1 C102 36.54(6)
P1 Ru1 C102 160.35(5)
C1 Ru1 C103 152.03(7)
C105 Ru1 C103 62.20(6)
C101 Ru1 C103 61.57(6)
P1 Ru1 C103 123.32(5)
C102 Ru1 C103 37.24(6)
C1 Ru1 C104 137.02(7)
C105 Ru1 C104 37.45(6)
C101 Ru1 C104 61.50(6)
P1 Ru1 C104 100.81(5)
C102 Ru1 C104 61.45(6)
C103 Ru1 C104 36.52(7)
C1 Ru1 P2 84.62(5)
C105 Ru1 P2 166.38(5)
C101 Ru1 P2 131.14(5)
P1 Ru1 P2 83.085(17)
C102 Ru1 P2 104.37(5)
C103 Ru1 P2 107.64(5)
C104 Ru1 P2 138.34(5)
C2 C1 Ru1 177.51(18)
C1 C2 C11 175.9(2)
C12 C11 C16 116.07(17)
C12 C11 C2 121.13(18)
C16 C11 C2 122.77(18)
N13 C12 C11 123.08(19)
N13 C12 H12 118.5
C11 C12 H12 118.5
C12 N13 C14 118.57(18)
N13 C14 C15 121.59(18)
N13 C14 C21 117.58(18)
C15 C14 C21 120.80(18)
C16 C15 C14 119.32(19)
C16 C15 H15 120.3
C14 C15 H15 120.3
C15 C16 C11 121.31(19)
C15 C16 H16 119.3
C11 C16 H16 119.3
N22 C21 C26 122.56(19)
N22 C21 C14 118.48(19)
C26 C21 C14 118.91(19)
C21 N22 C23 117.5(2)
N22 C23 C24 121.8(2)
N22 C23 H23 119.1
C24 C23 H23 119.1
C25 C24 C23 119.0(2)
C25 C24 H24 120.5
C23 C24 H24 120.5
C26 C25 C24 120.0(2)
C26 C25 H25 120
C24 C25 H25 120
C25 C26 C21 119.0(2)
C25 C26 H26 120.5
C21 C26 H26 120.5
C121 P1 C10 104.56(9)
C121 P1 C111 102.18(8)
C10 P1 C111 103.43(9)
C121 P1 Ru1 117.34(6)
C10 P1 Ru1 109.19(6)
C111 P1 Ru1 118.46(6)
C112 C111 C116 118.51(17)
C112 C111 P1 118.38(13)
C116 C111 P1 123.11(15)
C111 C112 C113 121.08(17)
C111 C112 H112 119.5
C113 C112 H112 119.5
C114 C113 C112 119.76(19)
C114 C113 H113 120.1
C112 C113 H113 120.1
C115 C114 C113 119.84(19)
C115 C114 H114 120.1
C113 C114 H114 120.1
C114 C115 C116 120.46(18)
C114 C115 H115 119.8
C116 C115 H115 119.8
C115 C116 C111 120.31(19)
C115 C116 H116 119.8
C111 C116 H116 119.8
C122 C121 C126 118.37(18)
C122 C121 P1 119.46(15)
C126 C121 P1 121.87(15)
C123 C122 C121 121.1(2)
C123 C122 H122 119.5
C121 C122 H122 119.5
C124 C123 C122 120.1(2)
C124 C123 H123 120
C122 C123 H123 120
C125 C124 C123 119.6(2)
C125 C124 H124 120.2
C123 C124 H124 120.2
C124 C125 C126 120.6(2)
C124 C125 H125 119.7
C126 C125 H125 119.7
C125 C126 C121 120.3(2)
C125 C126 H126 119.9
C121 C126 H126 119.9
C20 C10 P1 108.86(12)
C20 C10 H10A 109.9
P1 C10 H10A 109.9
C20 C10 H10B 109.9
P1 C10 H10B 109.9
H10A C10 H10B 108.3
C10 C20 P2 110.91(12)
C10 C20 H20A 109.5
P2 C20 H20A 109.5
C10 C20 H20B 109.5
P2 C20 H20B 109.5
H20A C20 H20B 108
C221 P2 C211 100.16(8)
C221 P2 C20 104.03(9)
C211 P2 C20 103.40(9)
C221 P2 Ru1 118.21(6)
C211 P2 Ru1 117.70(6)
C20 P2 Ru1 111.38(6)
C212 C211 C216 117.94(16)
C212 C211 P2 119.65(13)
C216 C211 P2 122.16(14)
C213 C212 C211 121.12(17)
C213 C212 H212 119.4
C211 C212 H212 119.4
C214 C213 C212 119.80(19)
C214 C213 H213 120.1
C212 C213 H213 120.1
C215 C214 C213 119.93(18)
C215 C214 H214 120
C213 C214 H214 120
C214 C215 C216 120.15(18)
C214 C215 H215 119.9
C216 C215 H215 119.9
C215 C216 C211 121.01(18)
C215 C216 H216 119.5
C211 C216 H216 119.5
C226 C221 C222 118.69(17)
C226 C221 P2 119.82(14)
C222 C221 P2 121.44(14)
C223 C222 C221 120.48(19)
C223 C222 H222 119.8
C221 C222 H222 119.8
C224 C223 C222 120.49(19)
C224 C223 H223 119.8
C222 C223 H223 119.8
C223 C224 C225 119.60(18)
C223 C224 H224 120.2
C225 C224 H224 120.2
C224 C225 C226 120.23(19)
C224 C225 H225 119.9
C226 C225 H225 119.9
C225 C226 C221 120.49(18)
C225 C226 H226 119.8
C221 C226 H226 119.8
C102 C101 C105 108.98(15)
C102 C101 C106 126.56(16)
C105 C101 C106 124.33(16)
C102 C101 Ru1 72.15(10)
C105 C101 Ru1 70.60(9)
C106 C101 Ru1 126.61(12)
C101 C102 C103 107.77(15)
C101 C102 C107 126.28(16)
C103 C102 C107 125.00(16)
C101 C102 Ru1 71.31(10)
C103 C102 Ru1 71.41(9)
C107 C102 Ru1 131.52(13)
C104 C103 C102 107.70(15)
C104 C103 C108 126.80(17)
C102 C103 C108 124.66(17)
C104 C103 Ru1 71.74(10)
C102 C103 Ru1 71.34(9)
C108 C103 Ru1 130.58(12)
C103 C104 C105 108.44(15)
C103 C104 C109 125.77(16)
C105 C104 C109 125.16(17)
C103 C104 Ru1 71.74(10)
C105 C104 Ru1 70.02(9)
C109 C104 Ru1 131.18(12)
C101 C105 C104 107.04(15)
C101 C105 C100 125.10(16)
C104 C105 C100 127.51(16)
C101 C105 Ru1 72.24(10)
C104 C105 Ru1 72.53(9)
C100 C105 Ru1 125.74(12)
C101 C106 H10C 109.5
C101 C106 H10D 109.5
H10C C106 H10D 109.5
C101 C106 H10E 109.5
H10C C106 H10E 109.5
H10D C106 H10E 109.5
C102 C107 H10F 109.5
C102 C107 H10G 109.5
H10F C107 H10G 109.5
C102 C107 H10H 109.5
H10F C107 H10H 109.5
H10G C107 H10H 109.5
C103 C108 H10I 109.5
C103 C108 H10J 109.5
H10I C108 H10J 109.5
C103 C108 H10K 109.5
H10I C108 H10K 109.5
H10J C108 H10K 109.5
C104 C109 H10L 109.5
C104 C109 H10M 109.5
H10L C109 H10M 109.5
C104 C109 H10N 109.5
H10L C109 H10N 109.5
H10M C109 H10N 109.5
C105 C100 H10O 109.5
C105 C100 H10P 109.5
H10O C100 H10P 109.5
C105 C100 H10Q 109.5
H10O C100 H10Q 109.5
H10P C100 H10Q 109.5

loop_
_geom_bond_atom_site_label_1
_geom_bond_atom_site_label_2
_geom_bond_distance
Ru1 C1 2.023(2)
Ru1 C105 2.2315(17)
Ru1 C101 2.2531(17)
Ru1 P1 2.2555(5)
Ru1 C102 2.2639(17)
Ru1 C103 2.2649(17)
Ru1 C104 2.2649(16)
Ru1 P2 2.2732(5)
C1 C2 1.188(3)
C2 C11 1.438(3)
C11 C12 1.395(3)
C11 C16 1.400(3)
C12 N13 1.348(3)
C12 H12 0.95
N13 C14 1.359(3)
C14 C15 1.371(3)
C14 C21 1.485(3)
C15 C16 1.361(3)
C15 H15 0.95
C16 H16 0.95
C21 N22 1.358(3)
C21 C26 1.375(3)
N22 C23 1.367(3)
C23 C24 1.378(4)
C23 H23 0.95
C24 C25 1.378(4)
C24 H24 0.95
C25 C26 1.367(3)
C25 H25 0.95
C26 H26 0.95
P1 C121 1.8303(19)
P1 C10 1.8388(19)
P1 C111 1.8412(18)
C111 C112 1.389(3)
C111 C116 1.401(3)
C112 C113 1.395(3)
C112 H112 0.95
C113 C114 1.387(3)
C113 H113 0.95
C114 C115 1.383(3)
C114 H114 0.95
C115 C116 1.392(3)
C115 H115 0.95
C116 H116 0.95
C121 C122 1.392(3)
C121 C126 1.397(3)
C122 C123 1.391(3)
C122 H122 0.95
C123 C124 1.384(3)
C123 H123 0.95
C124 C125 1.380(4)
C124 H124 0.95
C125 C126 1.396(3)
C125 H125 0.95
C126 H126 0.95
C10 C20 1.530(3)
C10 H10A 0.99
C10 H10B 0.99
C20 P2 1.8665(18)
C20 H20A 0.99
C20 H20B 0.99
P2 C221 1.8364(18)
P2 C211 1.8369(18)
C211 C212 1.399(3)
C211 C216 1.400(2)
C212 C213 1.391(3)
C212 H212 0.95
C213 C214 1.388(3)
C213 H213 0.95
C214 C215 1.385(3)
C214 H214 0.95
C215 C216 1.387(3)
C215 H215 0.95
C216 H216 0.95
C221 C226 1.394(3)
C221 C222 1.397(3)
C222 C223 1.391(3)
C222 H222 0.95
C223 C224 1.379(3)
C223 H223 0.95
C224 C225 1.391(3)
C224 H224 0.95
C225 C226 1.392(3)
C225 H225 0.95
C226 H226 0.95
C101 C102 1.416(2)
C101 C105 1.429(2)
C101 C106 1.497(2)
C102 C103 1.446(2)
C102 C107 1.501(3)
C103 C104 1.419(3)
C103 C108 1.505(3)
C104 C105 1.444(2)
C104 C109 1.500(2)
C105 C100 1.500(3)
C106 H10C 0.98
C106 H10D 0.98
C106 H10E 0.98
C107 H10F 0.98
C107 H10G 0.98
C107 H10H 0.98
C108 H10I 0.98
C108 H10J 0.98
C108 H10K 0.98
C109 H10L 0.98
C109 H10M 0.98
C109 H10N 0.98
C100 H10O 0.98
C100 H10P 0.98
C100 H10Q 0.98
